data_4109271
loop_
_publ_author_name
'Sheng-qing Xia'
'Svilen Bobev'

_publ_section_title
;
 Cation-Anion Interactions as Structure Directing Factors: Structure and
 Bonding of Ca2CdSb2 and Yb2CdSb2
;
_journal_name_full 'Journal of the American Chemical Society'
_journal_page_first 4049
_journal_page_last 4057
_journal_paper_doi 10.1021/ja069261k
_journal_volume 129
_journal_year 2007
_chemical_formula_moiety 'Cd Sb2, 2(Ca)'
_chemical_formula_sum 'Ca2 Cd Sb2'
_chemical_formula_weight 436.06
_chemical_name_systematic
; 
 ? 
;
_space_group_IT_number 62
_symmetry_cell_setting orthorhombic
_symmetry_space_group_name_Hall '-P 2ac 2n'
_symmetry_space_group_name_H-M 'P n m a'
_atom_sites_solution_primary direct
_atom_sites_solution_secondary difmap
_audit_creation_method SHELXL-97
_cell_angle_alpha 90.00
_cell_angle_beta 90.00
_cell_angle_gamma 90.00
_cell_formula_units_Z 4
_cell_length_a 7.2536(13)
_cell_length_b 4.6030(8)
_cell_length_c 17.521(3)
_cell_measurement_reflns_used 673
_cell_measurement_temperature 120(2)
_cell_measurement_theta_max 26.35
_cell_measurement_theta_min 2.32
_cell_volume 585.00(18)
_computing_cell_refinement 'SAINT (Bruker, 2002)'
_computing_data_collection 'SMART (Bruker, 2002)'
_computing_data_reduction SAINT
_computing_molecular_graphics 'XP in SHELXTL'
_computing_publication_material SHELXL-97
_computing_structure_refinement 'SHELXTL (Sheldrick, 2001)'
_computing_structure_solution 'SHELXTL (Sheldrick, 2001)'
_diffrn_ambient_temperature 120(2)
_diffrn_detector_area_resol_mean 8.3
_diffrn_measured_fraction_theta_full 1.000
_diffrn_measured_fraction_theta_max 1.000
_diffrn_measurement_device_type 'Bruker Smart Apex'
_diffrn_measurement_method \w
_diffrn_radiation_monochromator graphite
_diffrn_radiation_source 'fine-focus sealed tube'
_diffrn_radiation_type MoK\a
_diffrn_radiation_wavelength 0.71073
_diffrn_reflns_av_R_equivalents 0.0325
_diffrn_reflns_av_sigmaI/netI 0.0178
_diffrn_reflns_limit_h_max 9
_diffrn_reflns_limit_h_min -9
_diffrn_reflns_limit_k_max 5
_diffrn_reflns_limit_k_min -5
_diffrn_reflns_limit_l_max 21
_diffrn_reflns_limit_l_min -21
_diffrn_reflns_number 5923
_diffrn_reflns_theta_full 26.35
_diffrn_reflns_theta_max 26.35
_diffrn_reflns_theta_min 2.32
_diffrn_standards_decay_% 0
_diffrn_standards_interval_count 0
_diffrn_standards_number 0
_exptl_absorpt_coefficient_mu 14.359
_exptl_absorpt_correction_T_max 0.7622
_exptl_absorpt_correction_T_min 0.3581
_exptl_absorpt_correction_type multi-scan
_exptl_absorpt_process_details 'SADABS (Sheldrick, 2003)'
_exptl_crystal_colour Black
_exptl_crystal_density_diffrn 4.951
_exptl_crystal_description Needle
_exptl_crystal_F_000 760
_exptl_crystal_size_max 0.09
_exptl_crystal_size_mid 0.03
_exptl_crystal_size_min 0.02
_refine_diff_density_max 1.900
_refine_diff_density_min -1.686
_refine_diff_density_rms 0.658
_refine_ls_extinction_method none
_refine_ls_goodness_of_fit_ref 1.199
_refine_ls_matrix_type full
_refine_ls_number_parameters 31
_refine_ls_number_reflns 673
_refine_ls_number_restraints 0
_refine_ls_restrained_S_all 1.199
_refine_ls_R_factor_all 0.0237
_refine_ls_R_factor_gt 0.0222
_refine_ls_shift/su_max 0.001
_refine_ls_shift/su_mean 0.000
_refine_ls_structure_factor_coef Fsqd
_refine_ls_weighting_details 'calc w=1/[\s^2^(Fo^2^)+(0.0321P)^2^+0.2664P] where P=(Fo^2^+2Fc^2^)/3'
_refine_ls_weighting_scheme calc
_refine_ls_wR_factor_gt 0.0571
_refine_ls_wR_factor_ref 0.0578
_reflns_number_gt 639
_reflns_number_total 673
_reflns_threshold_expression I>2\s(I)
_cod_data_source_file ja069261ksi20061223_035228_2.cif
_cod_data_source_block Ca2CdSb2
_cod_original_cell_volume 585.01(18)
_cod_database_code 4109271

loop_
_symmetry_equiv_pos_as_xyz
'x, y, z'
'-x+1/2, -y, z+1/2'
'-x, y+1/2, -z'
'x+1/2, -y+1/2, -z+1/2'
'-x, -y, -z'
'x-1/2, y, -z-1/2'
'x, -y-1/2, z'
'-x-1/2, y-1/2, z-1/2'

loop_
_atom_site_label
_atom_site_type_symbol
_atom_site_fract_x
_atom_site_fract_y
_atom_site_fract_z
_atom_site_U_iso_or_equiv
_atom_site_adp_type
_atom_site_occupancy
_atom_site_symmetry_multiplicity
_atom_site_calc_flag
_atom_site_refinement_flags
Ca1 Ca 0.2303(2) 0.2500 0.44684(8) 0.0133(3) Uani 1 2 d S
Ca2 Ca 0.03472(17) 0.2500 0.22774(7) 0.0090(3) Uani 1 2 d S
Cd Cd 0.13748(6) 0.2500 0.65077(3) 0.01019(16) Uani 1 2 d S
Sb1 Sb 0.24593(5) 0.2500 0.81632(2) 0.00745(15) Uani 1 2 d S
Sb2 Sb 0.24419(5) 0.2500 0.07142(3) 0.00919(15) Uani 1 2 d S

loop_
_atom_site_aniso_label
_atom_site_aniso_U_11
_atom_site_aniso_U_22
_atom_site_aniso_U_33
_atom_site_aniso_U_23
_atom_site_aniso_U_13
_atom_site_aniso_U_12
Ca1 0.0225(8) 0.0092(7) 0.0082(7) 0.000 0.0000(5) 0.000
Ca2 0.0080(6) 0.0086(6) 0.0105(6) 0.000 -0.0010(5) 0.000
Cd 0.0113(3) 0.0092(3) 0.0100(3) 0.000 0.00096(17) 0.000
Sb1 0.0078(3) 0.0069(3) 0.0077(3) 0.000 0.00002(15) 0.000
Sb2 0.0127(3) 0.0074(3) 0.0075(2) 0.000 0.00050(15) 0.000

loop_
_atom_type_symbol
_atom_type_description
_atom_type_scat_dispersion_real
_atom_type_scat_dispersion_imag
_atom_type_scat_source
Ca Ca 0.2262 0.3064 'International Tables Vol C Tables 4.2.6.8 and 6.1.1.4'
Cd Cd -0.8075 1.2024 'International Tables Vol C Tables 4.2.6.8 and 6.1.1.4'
Sb Sb -0.5866 1.5461 'International Tables Vol C Tables 4.2.6.8 and 6.1.1.4'

loop_
_geom_angle_atom_site_label_1
_geom_angle_atom_site_label_2
_geom_angle_atom_site_label_3
_geom_angle
_geom_angle_site_symmetry_1
_geom_angle_site_symmetry_3
Sb2 Ca1 Sb2 92.83(4) 2_565 2
Sb2 Ca1 Sb1 173.49(5) 2_565 2_554
Sb2 Ca1 Sb1 88.130(17) 2 2_554
Sb2 Ca1 Sb1 88.130(17) 2_565 2_564
Sb2 Ca1 Sb1 173.49(5) 2 2_564
Sb1 Ca1 Sb1 90.20(4) 2_554 2_564
Sb2 Ca1 Sb2 96.89(3) 2_565 6_556
Sb2 Ca1 Sb2 96.89(3) 2 6_556
Sb1 Ca1 Sb2 89.38(3) 2_554 6_556
Sb1 Ca1 Sb2 89.38(3) 2_564 6_556
Sb2 Ca1 Cd 48.37(2) 2_565 .
Sb2 Ca1 Cd 48.37(2) 2 .
Sb1 Ca1 Cd 134.55(2) 2_554 .
Sb1 Ca1 Cd 134.55(2) 2_564 .
Sb2 Ca1 Cd 84.51(3) 6_556 .
Sb2 Ca1 Sb2 90.04(3) 2_565 6_656
Sb2 Ca1 Sb2 90.04(3) 2 6_656
Sb1 Ca1 Sb2 83.51(3) 2_554 6_656
Sb1 Ca1 Sb2 83.51(3) 2_564 6_656
Sb2 Ca1 Sb2 169.91(4) 6_556 6_656
Cd Ca1 Sb2 105.58(3) . 6_656
Sb2 Ca1 Ca2 121.53(3) 2_565 6_656
Sb2 Ca1 Ca2 121.53(3) 2 6_656
Sb1 Ca1 Ca2 53.00(2) 2_554 6_656
Sb1 Ca1 Ca2 53.00(2) 2_564 6_656
Sb2 Ca1 Ca2 120.64(4) 6_556 6_656
Cd Ca1 Ca2 154.85(5) . 6_656
Sb2 Ca1 Ca2 49.27(3) 6_656 6_656
Sb2 Ca1 Cd 139.93(5) 2_565 5_556
Sb2 Ca1 Cd 85.06(2) 2 5_556
Sb1 Ca1 Cd 46.567(17) 2_554 5_556
Sb1 Ca1 Cd 98.34(4) 2_564 5_556
Sb2 Ca1 Cd 44.123(18) 6_556 5_556
Cd Ca1 Cd 107.63(3) . 5_556
Sb2 Ca1 Cd 129.89(3) 6_656 5_556
Ca2 Ca1 Cd 92.56(3) 6_656 5_556
Sb2 Ca1 Cd 85.06(2) 2_565 5_566
Sb2 Ca1 Cd 139.93(5) 2 5_566
Sb1 Ca1 Cd 98.34(4) 2_554 5_566
Sb1 Ca1 Cd 46.567(17) 2_564 5_566
Sb2 Ca1 Cd 44.123(18) 6_556 5_566
Cd Ca1 Cd 107.63(3) . 5_566
Sb2 Ca1 Cd 129.89(3) 6_656 5_566
Ca2 Ca1 Cd 92.56(3) 6_656 5_566
Cd Ca1 Cd 71.98(3) 5_556 5_566
Sb2 Ca1 Ca2 131.65(2) 2_565 .
Sb2 Ca1 Ca2 131.65(2) 2 .
Sb1 Ca1 Ca2 50.07(2) 2_554 .
Sb1 Ca1 Ca2 50.07(2) 2_564 .
Sb2 Ca1 Ca2 64.53(3) 6_556 .
Cd Ca1 Ca2 149.04(5) . .
Sb2 Ca1 Ca2 105.38(4) 6_656 .
Ca2 Ca1 Ca2 56.11(2) 6_656 .
Cd Ca1 Ca2 49.78(2) 5_556 .
Cd Ca1 Ca2 49.78(2) 5_566 .
Sb2 Ca2 Sb1 95.66(3) . 5_556
Sb2 Ca2 Sb1 95.66(3) . 5_566
Sb1 Ca2 Sb1 93.18(4) 5_556 5_566
Sb2 Ca2 Sb1 100.54(3) . 2_564
Sb1 Ca2 Sb1 163.80(5) 5_556 2_564
Sb1 Ca2 Sb1 85.134(16) 5_566 2_564
Sb2 Ca2 Sb1 100.54(3) . 2_554
Sb1 Ca2 Sb1 85.134(16) 5_556 2_554
Sb1 Ca2 Sb1 163.80(5) 5_566 2_554
Sb1 Ca2 Sb1 92.00(4) 2_564 2_554
Sb2 Ca2 Cd 136.982(17) . 5_566
Sb1 Ca2 Cd 114.29(4) 5_556 5_566
Sb1 Ca2 Cd 54.580(19) 5_566 5_566
Sb1 Ca2 Cd 52.231(19) 2_564 5_566
Sb1 Ca2 Cd 111.63(4) 2_554 5_566
Sb2 Ca2 Cd 136.982(17) . 5_556
Sb1 Ca2 Cd 54.580(19) 5_556 5_556
Sb1 Ca2 Cd 114.29(4) 5_566 5_556
Sb1 Ca2 Cd 111.63(4) 2_564 5_556
Sb1 Ca2 Cd 52.231(19) 2_554 5_556
Cd Ca2 Cd 86.00(3) 5_566 5_556
Sb2 Ca2 Cd 49.247(19) . 2_564
Sb1 Ca2 Cd 143.46(4) 5_556 2_564
Sb1 Ca2 Cd 82.398(19) 5_566 2_564
Sb1 Ca2 Cd 52.331(19) 2_564 2_564
Sb1 Ca2 Cd 108.39(4) 2_554 2_564
Cd Ca2 Cd 92.585(16) 5_566 2_564
Cd Ca2 Cd 157.46(4) 5_556 2_564
Sb2 Ca2 Cd 49.247(19) . 2_554
Sb1 Ca2 Cd 82.40(2) 5_556 2_554
Sb1 Ca2 Cd 143.46(4) 5_566 2_554
Sb1 Ca2 Cd 108.39(4) 2_564 2_554
Sb1 Ca2 Cd 52.331(19) 2_554 2_554
Cd Ca2 Cd 157.46(4) 5_566 2_554
Cd Ca2 Cd 92.585(16) 5_556 2_554
Cd Ca2 Cd 80.19(3) 2_564 2_554
Sb2 Ca2 Ca2 131.15(5) . 6_556
Sb1 Ca2 Ca2 54.76(2) 5_556 6_556
Sb1 Ca2 Ca2 54.76(2) 5_566 6_556
Sb1 Ca2 Ca2 112.59(4) 2_564 6_556
Sb1 Ca2 Ca2 112.59(4) 2_554 6_556
Cd Ca2 Ca2 60.37(3) 5_566 6_556
Cd Ca2 Ca2 60.37(3) 5_556 6_556
Cd Ca2 Ca2 136.87(2) 2_564 6_556
Cd Ca2 Ca2 136.87(2) 2_554 6_556
Sb2 Ca2 Ca2 73.12(4) . 6_656
Sb1 Ca2 Ca2 132.800(19) 5_556 6_656
Sb1 Ca2 Ca2 132.800(19) 5_566 6_656
Sb1 Ca2 Ca2 53.97(3) 2_564 6_656
Sb1 Ca2 Ca2 53.97(2) 2_554 6_656
Cd Ca2 Ca2 103.25(4) 5_566 6_656
Cd Ca2 Ca2 103.25(4) 5_556 6_656
Cd Ca2 Ca2 55.17(2) 2_564 6_656
Cd Ca2 Ca2 55.17(2) 2_554 6_656
Ca2 Ca2 Ca2 155.73(8) 6_556 6_656
Sb2 Ca2 Ca1 64.84(3) . 6_556
Sb1 Ca2 Ca1 54.99(2) 5_556 6_556
Sb1 Ca2 Ca1 54.99(2) 5_566 6_556
Sb1 Ca2 Ca1 133.184(19) 2_564 6_556
Sb1 Ca2 Ca1 133.184(19) 2_554 6_556
Cd Ca2 Ca1 107.15(3) 5_566 6_556
Cd Ca2 Ca1 107.15(3) 5_556 6_556
Cd Ca2 Ca1 94.78(3) 2_564 6_556
Cd Ca2 Ca1 94.78(3) 2_554 6_556
Ca2 Ca2 Ca1 66.31(4) 6_556 6_556
Ca2 Ca2 Ca1 137.96(6) 6_656 6_556
Sb2 Cd Sb2 109.25(2) 2 2_565
Sb2 Cd Sb1 113.331(14) 2 6_557
Sb2 Cd Sb1 113.331(14) 2_565 6_557
Sb2 Cd Sb1 113.318(15) 2 .
Sb2 Cd Sb1 113.318(16) 2_565 .
Sb1 Cd Sb1 93.695(17) 6_557 .
Sb2 Cd Ca2 168.34(2) 2 5_566
Sb2 Cd Ca2 82.37(2) 2_565 5_566
Sb1 Cd Ca2 60.77(2) 6_557 5_566
Sb1 Cd Ca2 59.21(2) . 5_566
Sb2 Cd Ca2 82.37(2) 2 5_556
Sb2 Cd Ca2 168.34(2) 2_565 5_556
Sb1 Cd Ca2 60.77(2) 6_557 5_556
Sb1 Cd Ca2 59.21(2) . 5_556
Ca2 Cd Ca2 86.00(3) 5_566 5_556
Sb2 Cd Ca2 120.58(3) 2 2_565
Sb2 Cd Ca2 57.21(2) 2_565 2_565
Sb1 Cd Ca2 125.24(2) 6_557 2_565
Sb1 Cd Ca2 57.42(2) . 2_565
Ca2 Cd Ca2 64.467(15) 5_566 2_565
Ca2 Cd Ca2 116.58(2) 5_556 2_565
Sb2 Cd Ca2 57.21(2) 2 2
Sb2 Cd Ca2 120.58(3) 2_565 2
Sb1 Cd Ca2 125.24(2) 6_557 2
Sb1 Cd Ca2 57.42(2) . 2
Ca2 Cd Ca2 116.58(2) 5_566 2
Ca2 Cd Ca2 64.467(15) 5_556 2
Ca2 Cd Ca2 80.19(3) 2_565 2
Sb2 Cd Ca1 57.289(13) 2 .
Sb2 Cd Ca1 57.289(13) 2_565 .
Sb1 Cd Ca1 112.15(3) 6_557 .
Sb1 Cd Ca1 154.15(3) . .
Ca2 Cd Ca1 133.50(2) 5_566 .
Ca2 Cd Ca1 133.50(2) 5_556 .
Ca2 Cd Ca1 104.34(3) 2_565 .
Ca2 Cd Ca1 104.34(3) 2 .
Sb2 Cd Ca1 60.85(2) 2 5_556
Sb2 Cd Ca1 118.11(2) 2_565 5_556
Sb1 Cd Ca1 54.50(2) 6_557 5_556
Sb1 Cd Ca1 126.85(2) . 5_556
Ca2 Cd Ca1 115.09(3) 5_566 5_556
Ca2 Cd Ca1 67.82(3) 5_556 5_556
Ca2 Cd Ca1 175.22(2) 2_565 5_556
Ca2 Cd Ca1 103.86(2) 2 5_556
Ca1 Cd Ca1 72.37(3) . 5_556
Sb2 Cd Ca1 118.11(2) 2 5_566
Sb2 Cd Ca1 60.85(2) 2_565 5_566
Sb1 Cd Ca1 54.50(2) 6_557 5_566
Sb1 Cd Ca1 126.85(2) . 5_566
Ca2 Cd Ca1 67.82(3) 5_566 5_566
Ca2 Cd Ca1 115.09(3) 5_556 5_566
Ca2 Cd Ca1 103.86(2) 2_565 5_566
Ca2 Cd Ca1 175.22(2) 2 5_566
Ca1 Cd Ca1 72.37(3) . 5_566
Ca1 Cd Ca1 71.98(3) 5_556 5_566
Cd Sb1 Cd 116.652(19) 6_657 .
Cd Sb1 Ca2 132.703(19) 6_657 5_556
Cd Sb1 Ca2 66.21(2) . 5_556
Cd Sb1 Ca2 132.703(19) 6_657 5_566
Cd Sb1 Ca2 66.21(2) . 5_566
Ca2 Sb1 Ca2 93.18(4) 5_556 5_566
Cd Sb1 Ca2 66.99(2) 6_657 2_565
Cd Sb1 Ca2 70.25(3) . 2_565
Ca2 Sb1 Ca2 136.376(18) 5_556 2_565
Ca2 Sb1 Ca2 71.263(15) 5_566 2_565
Cd Sb1 Ca2 66.99(2) 6_657 2
Cd Sb1 Ca2 70.25(3) . 2
Ca2 Sb1 Ca2 71.263(15) 5_556 2
Ca2 Sb1 Ca2 136.376(18) 5_566 2
Ca2 Sb1 Ca2 92.00(4) 2_565 2
Cd Sb1 Ca1 78.93(3) 6_657 2_565
Cd Sb1 Ca1 133.89(2) . 2_565
Ca2 Sb1 Ca1 136.07(4) 5_556 2_565
Ca2 Sb1 Ca1 72.00(3) 5_566 2_565
Ca2 Sb1 Ca1 78.79(3) 2_565 2_565
Ca2 Sb1 Ca1 145.55(4) 2 2_565
Cd Sb1 Ca1 78.93(3) 6_657 2
Cd Sb1 Ca1 133.89(2) . 2
Ca2 Sb1 Ca1 72.00(3) 5_556 2
Ca2 Sb1 Ca1 136.07(4) 5_566 2
Ca2 Sb1 Ca1 145.55(4) 2_565 2
Ca2 Sb1 Ca1 78.79(3) 2 2
Ca1 Sb1 Ca1 90.20(4) 2_565 2
Cd Sb2 Cd 109.25(2) 2_564 2_554
Cd Sb2 Ca2 73.54(2) 2_564 .
Cd Sb2 Ca2 73.54(2) 2_554 .
Cd Sb2 Ca1 155.69(3) 2_564 2_554
Cd Sb2 Ca1 74.34(2) 2_554 2_554
Ca2 Sb2 Ca1 128.97(2) . 2_554
Cd Sb2 Ca1 74.34(2) 2_564 2_564
Cd Sb2 Ca1 155.69(3) 2_554 2_564
Ca2 Sb2 Ca1 128.97(2) . 2_564
Ca1 Sb2 Ca1 92.83(4) 2_554 2_564
Cd Sb2 Ca1 75.027(18) 2_564 6_656
Cd Sb2 Ca1 75.027(18) 2_554 6_656
Ca2 Sb2 Ca1 124.20(3) . 6_656
Ca1 Sb2 Ca1 83.11(3) 2_554 6_656
Ca1 Sb2 Ca1 83.11(3) 2_564 6_656
Cd Sb2 Ca1 110.188(17) 2_564 6_556
Cd Sb2 Ca1 110.188(17) 2_554 6_556
Ca2 Sb2 Ca1 65.89(3) . 6_556
Ca1 Sb2 Ca1 89.96(3) 2_554 6_556
Ca1 Sb2 Ca1 89.96(3) 2_564 6_556
Ca1 Sb2 Ca1 169.91(4) 6_656 6_556
Cd Sb2 Ca2 54.629(12) 2_564 6_656
Cd Sb2 Ca2 54.629(12) 2_554 6_656
Ca2 Sb2 Ca2 59.933(16) . 6_656
Ca1 Sb2 Ca2 124.02(3) 2_554 6_656
Ca1 Sb2 Ca2 124.02(3) 2_564 6_656
Ca1 Sb2 Ca2 64.27(3) 6_656 6_656
Ca1 Sb2 Ca2 125.82(3) 6_556 6_656

loop_
_geom_bond_atom_site_label_1
_geom_bond_atom_site_label_2
_geom_bond_distance
_geom_bond_site_symmetry_2
Ca1 Sb2 3.1773(10) 2_565
Ca1 Sb2 3.1773(10) 2
Ca1 Sb1 3.2491(11) 2_554
Ca1 Sb1 3.2491(11) 2_564
Ca1 Sb2 3.5408(16) 6_556
Ca1 Cd 3.6360(15) .
Ca1 Sb2 3.7410(16) 6_656
Ca1 Ca2 3.773(2) 6_656
Ca1 Cd 3.9166(13) 5_556
Ca1 Cd 3.9166(13) 5_566
Ca1 Ca2 4.0927(19) .
Ca2 Sb2 3.1323(14) .
Ca2 Sb1 3.1682(10) 5_556
Ca2 Sb1 3.1682(10) 5_566
Ca2 Sb1 3.1995(10) 2_564
Ca2 Sb1 3.1995(10) 2_554
Ca2 Cd 3.3746(11) 5_566
Ca2 Cd 3.3746(11) 5_556
Ca2 Cd 3.5734(11) 2_564
Ca2 Cd 3.5734(11) 2_554
Ca2 Ca2 3.7097(8) 6_556
Ca2 Ca2 3.7097(8) 6_656
Ca2 Ca1 3.773(2) 6_556
Cd Sb2 2.8226(5) 2
Cd Sb2 2.8226(5) 2_565
Cd Sb1 2.8981(8) 6_557
Cd Sb1 3.0054(8) .
Cd Ca2 3.3746(11) 5_566
Cd Ca2 3.3746(11) 5_556
Cd Ca2 3.5734(11) 2_565
Cd Ca2 3.5734(11) 2
Cd Ca1 3.9166(13) 5_556
Cd Ca1 3.9166(13) 5_566
Sb1 Cd 2.8981(8) 6_657
Sb1 Ca2 3.1681(10) 5_556
Sb1 Ca2 3.1681(10) 5_566
Sb1 Ca2 3.1995(10) 2_565
Sb1 Ca2 3.1995(10) 2
Sb1 Ca1 3.2492(11) 2_565
Sb1 Ca1 3.2492(11) 2
Sb2 Cd 2.8226(5) 2_564
Sb2 Cd 2.8226(5) 2_554
Sb2 Ca1 3.1773(10) 2_554
Sb2 Ca1 3.1773(10) 2_564
Sb2 Ca1 3.5408(16) 6_656
Sb2 Ca1 3.7410(16) 6_556
Sb2 Ca2 4.1018(15) 6_656
